data_7052274
loop_
_publ_author_name
'Sonia Nieto'
'Julio P\'erez'
'Luc\'ia Riera'
'V\'ictor Riera'
'Daniel Miguel'

_publ_section_title
;
 Non-covalent interactions between anions and a cationic rhenium
 diamine complex: structural characterization of the supramolecular
 adducts
;
_journal_issue 6
_journal_name_full 'New Journal of Chemistry'
_journal_page_first 838
_journal_paper_doi 10.1039/b602907h
_journal_volume 30
_journal_year 2006
_chemical_formula_moiety '[Re(o-C6H4(NH2)2(NCtBu)(CO)3].ClO4'
_chemical_formula_sum 'C14 H17 Cl N3 O7 Re'
_chemical_formula_weight 560.96
_chemical_name_systematic
;
?
;
_space_group_IT_number 19
_symmetry_cell_setting orthorhombic
_symmetry_space_group_name_Hall 'P 2ac 2ab'
_symmetry_space_group_name_H-M 'P 21 21 21'
_atom_sites_solution_hydrogens geom
_atom_sites_solution_primary direct
_atom_sites_solution_secondary difmap
_audit_creation_method SHELXL-97
_cell_angle_alpha 90.00
_cell_angle_beta 90.00
_cell_angle_gamma 90.00
_cell_formula_units_Z 4
_cell_length_a 10.160(7)
_cell_length_b 12.354(9)
_cell_length_c 15.993(12)
_cell_measurement_temperature 296(2)
_cell_volume 2007(3)
_computing_cell_refinement 'Bruker SMART'
_computing_data_collection 'Bruker SMART'
_computing_data_reduction 'Bruker SHELXTL'
_computing_molecular_graphics 'Bruker SHELXTL'
_computing_publication_material 'Bruker SHELXTL'
_computing_structure_refinement 'SHELXL-97 (Sheldrick, 1997)'
_computing_structure_solution 'SHELXS-97 (Sheldrick, 1990)'
_diffrn_ambient_temperature 296(2)
_diffrn_measured_fraction_theta_full 0.999
_diffrn_measured_fraction_theta_max 0.999
_diffrn_measurement_device_type 'CCD area detector'
_diffrn_measurement_method 'phi and omega scans'
_diffrn_radiation_monochromator graphite
_diffrn_radiation_source 'fine-focus sealed tube'
_diffrn_radiation_type MoK\a
_diffrn_radiation_wavelength 0.71073
_diffrn_reflns_av_R_equivalents 0.0958
_diffrn_reflns_av_sigmaI/netI 0.0453
_diffrn_reflns_limit_h_max 11
_diffrn_reflns_limit_h_min -9
_diffrn_reflns_limit_k_max 13
_diffrn_reflns_limit_k_min -11
_diffrn_reflns_limit_l_max 17
_diffrn_reflns_limit_l_min -17
_diffrn_reflns_number 17956
_diffrn_reflns_theta_full 23.31
_diffrn_reflns_theta_max 23.31
_diffrn_reflns_theta_min 2.08
_exptl_absorpt_coefficient_mu 6.225
_exptl_absorpt_correction_T_max 1.00000
_exptl_absorpt_correction_T_min 0.246677
_exptl_absorpt_correction_type multi-scan
_exptl_crystal_colour COLORLESS
_exptl_crystal_density_diffrn 1.856
_exptl_crystal_density_method 'not measured'
_exptl_crystal_description NEEDDLE
_exptl_crystal_F_000 1080
_exptl_crystal_size_max 0.26
_exptl_crystal_size_mid 0.10
_exptl_crystal_size_min 0.09
_refine_diff_density_max 1.606
_refine_diff_density_min -1.435
_refine_diff_density_rms 0.169
_refine_ls_abs_structure_details 'Flack H D (1983), Acta Cryst. A39, 876-881'
_refine_ls_abs_structure_Flack -0.03(2)
_refine_ls_extinction_method none
_refine_ls_goodness_of_fit_ref 1.053
_refine_ls_hydrogen_treatment constr
_refine_ls_matrix_type full
_refine_ls_number_parameters 238
_refine_ls_number_reflns 2893
_refine_ls_number_restraints 0
_refine_ls_restrained_S_all 1.053
_refine_ls_R_factor_all 0.0499
_refine_ls_R_factor_gt 0.0452
_refine_ls_shift/su_max 0.001
_refine_ls_shift/su_mean 0.000
_refine_ls_structure_factor_coef Fsqd
_refine_ls_weighting_details 'calc w=1/[\s^2^(Fo^2^)+(0.0843P)^2^+0.0000P] where P=(Fo^2^+2Fc^2^)/3'
_refine_ls_weighting_scheme calc
_refine_ls_wR_factor_gt 0.1085
_refine_ls_wR_factor_ref 0.1131
_reflns_number_gt 2680
_reflns_number_total 2893
_reflns_threshold_expression >2sigma(I)
_cod_data_source_file b602907h.txt
_cod_data_source_block '[Re(o-C6H4(NH2)2(NCtBu)(CO)3].ClO4_(sn504b)'
_cod_depositor_comments
;
The following automatic conversions were performed:
'_symmetry_cell_setting' value 'Orthorhombic' changed to 'orthorhombic'
according to '/home/saulius/struct/CIF-dictionaries/cif_core.dic'
dictionary named 'cif_core.dic' version 2.4.1 from
2010-06-29.

'_exptl_absorpt_correction_type' value 'multi_scan' changed
to 'multi-scan' according to
'/home/saulius/struct/CIF-dictionaries/cif_core.dic' dictionary named
'cif_core.dic' version 2.4.1 from 2010-06-29.

Automatic conversion script
Id: cif_fix_enum 1527 2010-12-29 10:47:43Z saulius 
;
_cod_original_sg_symbol_H-M P2(1)2(1)2(1)
_cod_database_code 7052274

loop_
_symmetry_equiv_pos_as_xyz
'x, y, z'
'-x+1/2, -y, z+1/2'
'-x, y+1/2, -z+1/2'
'x+1/2, -y+1/2, -z'

loop_
_atom_site_label
_atom_site_type_symbol
_atom_site_fract_x
_atom_site_fract_y
_atom_site_fract_z
_atom_site_U_iso_or_equiv
_atom_site_adp_type
_atom_site_occupancy
_atom_site_symmetry_multiplicity
_atom_site_calc_flag
_atom_site_refinement_flags
_atom_site_disorder_assembly
_atom_site_disorder_group
Re1 Re 0.80353(4) 0.82739(4) 0.31913(3) 0.04472(19) Uani 1 1 d . . .
N1 N 0.7111(10) 0.8000(8) 0.4457(5) 0.045(2) Uani 1 1 d . . .
H1A H 0.6993 0.7288 0.4547 0.055 Uiso 1 1 calc R . .
H1B H 0.7637 0.8263 0.4862 0.055 Uiso 1 1 calc R . .
N2 N 0.5858(7) 0.8297(7) 0.2987(5) 0.0385(18) Uani 1 1 d . . .
H2A H 0.5666 0.8724 0.2548 0.046 Uiso 1 1 calc R . .
H2B H 0.5574 0.7624 0.2871 0.046 Uiso 1 1 calc R . .
N3 N 0.7719(9) 1.0820(8) 0.3635(6) 0.047(2) Uani 1 1 d . . .
C1 C 0.8185(12) 0.6719(10) 0.2909(8) 0.059(3) Uani 1 1 d . . .
O1 O 0.8397(15) 0.5874(10) 0.2666(9) 0.113(5) Uani 1 1 d . . .
C2 C 0.8574(13) 0.8657(13) 0.2066(8) 0.068(4) Uani 1 1 d . . .
O2 O 0.8927(13) 0.8834(12) 0.1414(7) 0.105(4) Uani 1 1 d . . .
C3 C 0.9870(15) 0.8281(12) 0.3570(7) 0.066(3) Uani 1 1 d . . .
O3 O 1.0934(9) 0.8309(11) 0.3765(7) 0.089(3) Uani 1 1 d . . .
C4 C 0.7860(11) 0.9945(9) 0.3478(7) 0.048(3) Uani 1 1 d . . .
C5 C 0.7448(14) 1.1955(9) 0.3868(9) 0.062(3) Uani 1 1 d . . .
C6 C 0.600(2) 1.1946(15) 0.4078(14) 0.102(6) Uani 1 1 d . . .
H6A H 0.5498 1.1802 0.3581 0.153 Uiso 1 1 calc R . .
H6B H 0.5749 1.2638 0.4301 0.153 Uiso 1 1 calc R . .
H6C H 0.5827 1.1393 0.4485 0.153 Uiso 1 1 calc R . .
C7 C 0.833(3) 1.2212(14) 0.4614(12) 0.143(11) Uani 1 1 d . . .
H7A H 0.8107 1.1741 0.5071 0.215 Uiso 1 1 calc R . .
H7B H 0.8196 1.2951 0.4780 0.215 Uiso 1 1 calc R . .
H7C H 0.9232 1.2105 0.4461 0.215 Uiso 1 1 calc R . .
C8 C 0.7766(18) 1.2628(12) 0.3105(10) 0.087(5) Uani 1 1 d . . .
H8A H 0.8654 1.2485 0.2931 0.130 Uiso 1 1 calc R . .
H8B H 0.7677 1.3382 0.3239 0.130 Uiso 1 1 calc R . .
H8C H 0.7171 1.2446 0.2661 0.130 Uiso 1 1 calc R . .
C11 C 0.5847(12) 0.8560(9) 0.4466(7) 0.050(3) Uani 1 1 d . . .
C12 C 0.5314(13) 0.8995(9) 0.5206(7) 0.054(3) Uani 1 1 d . . .
H12 H 0.5759 0.8919 0.5710 0.065 Uiso 1 1 calc R . .
C13 C 0.4088(13) 0.9552(11) 0.5176(9) 0.064(3) Uani 1 1 d . . .
H13 H 0.3722 0.9840 0.5661 0.076 Uiso 1 1 calc R . .
C14 C 0.3462(13) 0.9657(12) 0.4428(10) 0.070(4) Uani 1 1 d . . .
H14 H 0.2646 0.9997 0.4410 0.084 Uiso 1 1 calc R . .
C15 C 0.4013(13) 0.9267(10) 0.3690(8) 0.057(3) Uani 1 1 d . . .
H15 H 0.3595 0.9386 0.3181 0.069 Uiso 1 1 calc R . .
C16 C 0.5203(10) 0.8694(10) 0.3720(7) 0.045(3) Uani 1 1 d . . .
Cl1 Cl 0.4687(3) 0.5535(2) 0.3804(2) 0.0577(8) Uani 1 1 d . . .
O12 O 0.479(2) 0.6020(14) 0.2993(11) 0.156(7) Uani 1 1 d . . .
O11 O 0.586(2) 0.5805(19) 0.4177(16) 0.195(10) Uani 1 1 d . . .
O13 O 0.373(3) 0.599(2) 0.4219(18) 0.245(14) Uani 1 1 d . . .
O14 O 0.4531(19) 0.4445(10) 0.3670(9) 0.128(6) Uani 1 1 d . . .

loop_
_atom_site_aniso_label
_atom_site_aniso_U_11
_atom_site_aniso_U_22
_atom_site_aniso_U_33
_atom_site_aniso_U_23
_atom_site_aniso_U_13
_atom_site_aniso_U_12
Re1 0.0446(3) 0.0494(3) 0.0401(3) 0.0000(2) 0.0015(2) 0.0011(2)
N1 0.050(5) 0.050(5) 0.036(4) 0.004(4) -0.003(4) -0.002(4)
N2 0.028(4) 0.043(4) 0.045(5) -0.010(4) -0.007(3) -0.002(4)
N3 0.050(6) 0.046(6) 0.045(5) 0.005(4) -0.001(4) -0.005(4)
C1 0.068(7) 0.042(6) 0.065(7) -0.005(5) -0.002(5) 0.019(7)
O1 0.141(12) 0.080(8) 0.116(10) -0.033(7) -0.018(8) 0.027(7)
C2 0.060(7) 0.093(10) 0.052(8) 0.010(7) 0.011(6) 0.015(7)
O2 0.107(9) 0.146(11) 0.061(6) 0.039(7) 0.023(6) 0.011(8)
C3 0.080(9) 0.077(9) 0.040(6) -0.016(7) 0.019(6) 0.009(8)
O3 0.032(4) 0.133(9) 0.103(8) -0.007(7) -0.013(5) -0.012(6)
C4 0.052(6) 0.035(6) 0.058(6) 0.012(5) -0.004(5) -0.017(5)
C5 0.081(8) 0.038(7) 0.066(8) -0.002(6) -0.008(6) -0.010(6)
C6 0.111(13) 0.072(11) 0.123(15) 0.000(10) 0.044(12) 0.011(10)
C7 0.26(3) 0.062(10) 0.106(15) -0.016(10) -0.106(19) 0.004(14)
C8 0.105(12) 0.073(9) 0.083(10) 0.019(8) -0.017(10) -0.022(8)
C11 0.063(7) 0.043(6) 0.044(6) 0.007(5) 0.005(5) -0.006(5)
C12 0.076(8) 0.047(7) 0.041(6) -0.006(5) 0.008(6) -0.010(6)
C13 0.061(8) 0.062(8) 0.067(9) -0.011(6) 0.024(7) -0.004(6)
C14 0.057(7) 0.064(8) 0.089(11) -0.009(8) 0.006(7) -0.010(6)
C15 0.053(7) 0.057(7) 0.061(7) -0.011(6) -0.006(6) -0.007(6)
C16 0.027(5) 0.061(7) 0.046(6) -0.004(5) 0.002(5) -0.010(5)
Cl1 0.0621(18) 0.0516(17) 0.0593(18) -0.0098(14) 0.0007(14) -0.0080(14)
O12 0.211(18) 0.137(13) 0.120(11) 0.057(10) -0.042(12) -0.040(12)
O11 0.152(16) 0.20(2) 0.23(2) -0.049(18) -0.068(16) -0.050(15)
O13 0.24(2) 0.20(2) 0.30(3) -0.11(2) 0.16(2) 0.035(18)
O14 0.214(18) 0.074(8) 0.095(9) -0.011(7) -0.016(10) -0.021(9)

loop_
_atom_type_symbol
_atom_type_description
_atom_type_scat_dispersion_real
_atom_type_scat_dispersion_imag
_atom_type_scat_source
C C 0.0033 0.0016 'International Tables Vol C Tables 4.2.6.8 and 6.1.1.4'
H H 0.0000 0.0000 'International Tables Vol C Tables 4.2.6.8 and 6.1.1.4'
N N 0.0061 0.0033 'International Tables Vol C Tables 4.2.6.8 and 6.1.1.4'
O O 0.0106 0.0060 'International Tables Vol C Tables 4.2.6.8 and 6.1.1.4'
Cl Cl 0.1484 0.1585 'International Tables Vol C Tables 4.2.6.8 and 6.1.1.4'
Re Re -1.0185 7.2310 'International Tables Vol C Tables 4.2.6.8 and 6.1.1.4'

loop_
_geom_angle_atom_site_label_1
_geom_angle_atom_site_label_2
_geom_angle_atom_site_label_3
_geom_angle
_geom_angle_site_symmetry_1
_geom_angle_site_symmetry_3
_geom_angle_publ_flag
C2 Re1 C3 91.0(5) . . ?
C2 Re1 C1 90.2(6) . . ?
C3 Re1 C1 90.1(6) . . ?
C2 Re1 C4 89.2(6) . . ?
C3 Re1 C4 90.5(5) . . ?
C1 Re1 C4 179.2(5) . . ?
C2 Re1 N2 98.1(5) . . ?
C3 Re1 N2 170.4(4) . . ?
C1 Re1 N2 93.2(4) . . ?
C4 Re1 N2 86.3(4) . . ?
C2 Re1 N1 170.4(5) . . ?
C3 Re1 N1 96.9(4) . . ?
C1 Re1 N1 95.2(5) . . ?
C4 Re1 N1 85.3(4) . . ?
N2 Re1 N1 73.8(3) . . ?
C11 N1 Re1 107.7(6) . . ?
C16 N2 Re1 110.2(6) . . ?
C4 N3 C5 176.2(12) . . ?
O1 C1 Re1 170.3(14) . . ?
O2 C2 Re1 176.4(14) . . ?
O3 C3 Re1 177.6(13) . . ?
N3 C4 Re1 177.4(10) . . ?
N3 C5 C6 103.3(12) . . ?
N3 C5 C8 106.2(12) . . ?
C6 C5 C8 113.1(14) . . ?
N3 C5 C7 106.6(12) . . ?
C6 C5 C7 113.5(18) . . ?
C8 C5 C7 113.1(14) . . ?
C16 C11 C12 120.1(12) . . ?
C16 C11 N1 118.0(10) . . ?
C12 C11 N1 121.9(11) . . ?
C11 C12 C13 119.6(12) . . ?
C14 C13 C12 118.9(12) . . ?
C13 C14 C15 121.6(13) . . ?
C14 C15 C16 119.5(12) . . ?
C11 C16 C15 120.2(11) . . ?
C11 C16 N2 116.6(10) . . ?
C15 C16 N2 123.0(10) . . ?
O13 Cl1 O14 114.8(15) . . ?
O13 Cl1 O11 108.6(17) . . ?
O14 Cl1 O11 113.9(13) . . ?
O13 Cl1 O12 109.5(18) . . ?
O14 Cl1 O12 106.2(10) . . ?
O11 Cl1 O12 103.1(14) . . ?

loop_
_geom_bond_atom_site_label_1
_geom_bond_atom_site_label_2
_geom_bond_distance
_geom_bond_site_symmetry_2
_geom_bond_publ_flag
Re1 C2 1.940(13) . ?
Re1 C3 1.960(16) . ?
Re1 C1 1.979(12) . ?
Re1 C4 2.121(12) . ?
Re1 N2 2.236(8) . ?
Re1 N1 2.257(9) . ?
N1 C11 1.458(16) . ?
N2 C16 1.434(13) . ?
N3 C4 1.119(14) . ?
N3 C5 1.477(16) . ?
C1 O1 1.134(15) . ?
C2 O2 1.124(15) . ?
C3 O3 1.126(17) . ?
C5 C6 1.51(2) . ?
C5 C8 1.511(19) . ?
C5 C7 1.52(2) . ?
C11 C16 1.371(17) . ?
C11 C12 1.408(17) . ?
C12 C13 1.423(19) . ?
C13 C14 1.36(2) . ?
C14 C15 1.393(19) . ?
C15 C16 1.402(18) . ?
Cl1 O13 1.306(17) . ?
Cl1 O14 1.373(13) . ?
Cl1 O11 1.377(18) . ?
Cl1 O12 1.432(16) . ?
